data_2225487
loop_
_publ_author_name
'Ahmad, Tanveer'
'Zia-ur-Rehman, Muhammad'
'Siddiqui, Hamid Latif'
'Rizvi, Syed Umar Farooq'
'Parvez, Masood'

_publ_section_title
;
 <i>N</i>'-[(<i>E</i>)-4-(Diethylamino)benzylidene]-4-nitrobenzohydrazide
 monohydrate
;
_journal_coeditor_code BT5231
_journal_issue 4
_journal_name_full 'Acta Crystallographica Section E'
_journal_page_first o1007
_journal_page_last o1008
_journal_paper_doi 10.1107/S1600536810011554
_journal_volume 66
_journal_year 2010
_chemical_formula_iupac 'C18 H20 N4 O3, H2 O'
_chemical_formula_moiety 'C18 H20 N4 O3, H2 O'
_chemical_formula_sum 'C18 H22 N4 O4'
_chemical_formula_weight 358.40
_chemical_melting_point 491
_chemical_name_systematic
;
<i>N</i>'-[(<i>E</i>)-4-(Diethylamino)benzylidene]-4-nitrobenzohydrazide
monohydrate
;
_space_group_IT_number 15
_symmetry_cell_setting monoclinic
_symmetry_space_group_name_Hall '-C 2yc'
_symmetry_space_group_name_H-M 'C 1 2/c 1'
_atom_sites_solution_hydrogens difmap
_atom_sites_solution_primary direct
_atom_sites_solution_secondary difmap
_cell_angle_alpha 90.00
_cell_angle_beta 98.215(2)
_cell_angle_gamma 90.00
_cell_formula_units_Z 8
_cell_length_a 38.3142(12)
_cell_length_b 7.4563(3)
_cell_length_c 12.6332(5)
_cell_measurement_reflns_used 3855
_cell_measurement_temperature 173(2)
_cell_measurement_theta_max 27.5
_cell_measurement_theta_min 1.0
_cell_volume 3572.0(2)
_computing_cell_refinement 'DENZO (Otwinowski & Minor, 1997)'
_computing_data_collection 'COLLECT (Hooft, 1998)'
_computing_data_reduction 'SCALEPACK (Otwinowski & Minor, 1997)'
_computing_molecular_graphics 'ORTEP-3 for Windows (Farrugia, 1997)'
_computing_publication_material 'SHELXL97 (Sheldrick, 2008)'
_computing_structure_refinement 'SHELXL97 (Sheldrick, 2008)'
_computing_structure_solution 'SHELXS97 (Sheldrick, 2008)'
_diffrn_ambient_temperature 173(2)
_diffrn_measured_fraction_theta_full 0.990
_diffrn_measured_fraction_theta_max 0.987
_diffrn_measurement_device_type 'Nonius KappaCCD'
_diffrn_measurement_method ' \w and \f '
_diffrn_radiation_monochromator graphite
_diffrn_radiation_source 'fine-focus sealed tube'
_diffrn_radiation_type MoK\a
_diffrn_radiation_wavelength 0.71073
_diffrn_reflns_av_R_equivalents 0.021
_diffrn_reflns_av_sigmaI/netI 0.033
_diffrn_reflns_limit_h_max 49
_diffrn_reflns_limit_h_min -49
_diffrn_reflns_limit_k_max 9
_diffrn_reflns_limit_k_min -6
_diffrn_reflns_limit_l_max 16
_diffrn_reflns_limit_l_min -16
_diffrn_reflns_number 5710
_diffrn_reflns_theta_full 25.0
_diffrn_reflns_theta_max 27.5
_diffrn_reflns_theta_min 2.1
_diffrn_standards_interval_count 0
_diffrn_standards_interval_time 0
_diffrn_standards_number 0
_exptl_absorpt_coefficient_mu 0.096
_exptl_absorpt_correction_T_max 0.9962
_exptl_absorpt_correction_T_min 0.9924
_exptl_absorpt_correction_type multi-scan
_exptl_absorpt_process_details '(SORTAV; Blessing, 1997)'
_exptl_crystal_colour orange
_exptl_crystal_density_diffrn 1.333
_exptl_crystal_density_method 'not measured'
_exptl_crystal_description prism
_exptl_crystal_F_000 1520
_exptl_crystal_size_max 0.08
_exptl_crystal_size_mid 0.06
_exptl_crystal_size_min 0.04
_refine_diff_density_max 0.29
_refine_diff_density_min -0.19
_refine_ls_extinction_method none
_refine_ls_goodness_of_fit_ref 1.11
_refine_ls_hydrogen_treatment mixed
_refine_ls_matrix_type full
_refine_ls_number_parameters 246
_refine_ls_number_reflns 4048
_refine_ls_number_restraints 0
_refine_ls_restrained_S_all 1.11
_refine_ls_R_factor_all 0.079
_refine_ls_R_factor_gt 0.059
_refine_ls_shift/su_max 0.000
_refine_ls_shift/su_mean 0.000
_refine_ls_structure_factor_coef Fsqd
_refine_ls_weighting_details 'calc w=1/[\s^2^(Fo^2^)+(0.0299P)^2^+6.8806P] where P=(Fo^2^+2Fc^2^)/3'
_refine_ls_weighting_scheme calc
_refine_ls_wR_factor_gt 0.122
_refine_ls_wR_factor_ref 0.138
_reflns_number_gt 3182
_reflns_number_total 4048
_reflns_threshold_expression I>2\s(I)
_cod_data_source_file bt5231.cif
_cod_data_source_block I
_cod_original_sg_symbol_H-M 'C 2/c'
_cod_database_code 2225487
_cod_database_fobs_code 2225487

loop_
_symmetry_equiv_pos_as_xyz
'x, y, z'
'-x, y, -z+1/2'
'x+1/2, y+1/2, z'
'-x+1/2, y+1/2, -z+1/2'
'-x, -y, -z'
'x, -y, z-1/2'
'-x+1/2, -y+1/2, -z'
'x+1/2, -y+1/2, z-1/2'

loop_
_atom_site_type_symbol
_atom_site_label
_atom_site_fract_x
_atom_site_fract_y
_atom_site_fract_z
_atom_site_U_iso_or_equiv
_atom_site_adp_type
_atom_site_calc_flag
_atom_site_refinement_flags
_atom_site_occupancy
_atom_site_disorder_assembly
_atom_site_disorder_group
O O4 0.24370(5) 0.6548(3) 0.29158(14) 0.0491(5) Uani d . 1 . .
H H4A 0.2524(8) 0.625(5) 0.236(3) 0.074 Uiso d . 1 . .
H H4B 0.2376(9) 0.762(5) 0.289(3) 0.074 Uiso d . 1 . .
O O1 0.44265(4) 0.7990(3) 0.48843(14) 0.0504(5) Uani d . 1 . .
O O2 0.42219(4) 0.7098(3) 0.32907(14) 0.0529(5) Uani d . 1 . .
O O3 0.29243(4) 0.4979(3) 0.66984(12) 0.0470(5) Uani d . 1 . .
N N1 0.41920(5) 0.7349(3) 0.42338(15) 0.0382(4) Uani d . 1 . .
N N2 0.26157(4) 0.5178(2) 0.50392(14) 0.0309(4) Uani d . 1 . .
H H2N 0.2601(6) 0.555(3) 0.4374(19) 0.037 Uiso d . 1 . .
N N3 0.23060(4) 0.4687(2) 0.54236(14) 0.0329(4) Uani d . 1 . .
N N4 0.06636(4) 0.2626(3) 0.54414(14) 0.0385(5) Uani d . 1 . .
C C1 0.35196(5) 0.6469(3) 0.60129(16) 0.0360(5) Uani d . 1 . .
H H1 0.3497 0.6546 0.6750 0.043 Uiso calc R 1 . .
C C2 0.38313(5) 0.6981(3) 0.56723(17) 0.0376(5) Uani d . 1 . .
H H2 0.4023 0.7423 0.6165 0.045 Uiso calc R 1 . .
C C3 0.38577(5) 0.6834(3) 0.45998(16) 0.0317(4) Uani d . 1 . .
C C4 0.35855(5) 0.6218(3) 0.38607(16) 0.0355(5) Uani d . 1 . .
H H4 0.3611 0.6134 0.3125 0.043 Uiso calc R 1 . .
C C5 0.32730(5) 0.5720(3) 0.42139(16) 0.0331(5) Uani d . 1 . .
H H5 0.3081 0.5294 0.3716 0.040 Uiso calc R 1 . .
C C6 0.32385(5) 0.5841(3) 0.52888(15) 0.0286(4) Uani d . 1 . .
C C7 0.29128(5) 0.5290(3) 0.57364(16) 0.0308(4) Uani d . 1 . .
C C8 0.20420(5) 0.4474(3) 0.46932(17) 0.0330(4) Uani d . 1 . .
H H8 0.2075 0.4627 0.3968 0.040 Uiso calc R 1 . .
C C9 0.16922(5) 0.4008(3) 0.49284(16) 0.0313(4) Uani d . 1 . .
C C10 0.16034(5) 0.3932(3) 0.59596(16) 0.0324(5) Uani d . 1 . .
H H10 0.1778 0.4189 0.6553 0.039 Uiso calc R 1 . .
C C11 0.12662(5) 0.3491(3) 0.61358(16) 0.0327(5) Uani d . 1 . .
H H11 0.1213 0.3454 0.6847 0.039 Uiso calc R 1 . .
C C12 0.09998(5) 0.3094(3) 0.52795(16) 0.0326(5) Uani d . 1 . .
C C13 0.10887(5) 0.3192(3) 0.42407(17) 0.0371(5) Uani d . 1 . .
H H13 0.0915 0.2945 0.3644 0.044 Uiso calc R 1 . .
C C14 0.14265(6) 0.3645(3) 0.40804(17) 0.0373(5) Uani d . 1 . .
H H14 0.1480 0.3711 0.3370 0.045 Uiso calc R 1 . .
C C15 0.05774(6) 0.2167(3) 0.64950(17) 0.0387(5) Uani d . 1 . .
H H15A 0.0788 0.1621 0.6922 0.046 Uiso calc R 1 . .
H H15B 0.0388 0.1253 0.6410 0.046 Uiso calc R 1 . .
C C16 0.04582(6) 0.3745(4) 0.7111(2) 0.0502(6) Uani d . 1 . .
H H16A 0.0392 0.3322 0.7789 0.075 Uiso calc R 1 . .
H H16B 0.0255 0.4321 0.6686 0.075 Uiso calc R 1 . .
H H16C 0.0651 0.4613 0.7256 0.075 Uiso calc R 1 . .
C C17 0.03658(6) 0.2743(4) 0.45771(18) 0.0449(6) Uani d . 1 . .
H H17A 0.0415 0.3697 0.4073 0.054 Uiso calc R 1 . .
H H17B 0.0152 0.3095 0.4884 0.054 Uiso calc R 1 . .
C C18 0.02924(7) 0.1007(4) 0.3964(2) 0.0595(8) Uani d . 1 . .
H H18A 0.0493 0.0714 0.3595 0.089 Uiso calc R 1 . .
H H18B 0.0080 0.1144 0.3438 0.089 Uiso calc R 1 . .
H H18C 0.0257 0.0040 0.4463 0.089 Uiso calc R 1 . .

loop_
_atom_site_aniso_label
_atom_site_aniso_U_11
_atom_site_aniso_U_22
_atom_site_aniso_U_33
_atom_site_aniso_U_12
_atom_site_aniso_U_13
_atom_site_aniso_U_23
O4 0.0535(10) 0.0650(12) 0.0311(8) 0.0156(9) 0.0143(7) 0.0043(9)
O1 0.0315(8) 0.0661(12) 0.0534(10) -0.0138(8) 0.0055(7) 0.0024(9)
O2 0.0483(10) 0.0704(13) 0.0443(9) -0.0106(9) 0.0216(8) 0.0001(9)
O3 0.0312(8) 0.0813(13) 0.0286(7) -0.0081(8) 0.0043(6) 0.0116(8)
N1 0.0316(9) 0.0399(11) 0.0443(10) -0.0039(8) 0.0098(8) 0.0046(9)
N2 0.0241(8) 0.0398(10) 0.0297(8) -0.0028(7) 0.0063(7) 0.0027(8)
N3 0.0241(8) 0.0379(10) 0.0376(9) -0.0030(7) 0.0072(7) 0.0018(8)
N4 0.0248(8) 0.0575(13) 0.0325(9) -0.0085(8) 0.0011(7) 0.0024(9)
C1 0.0307(10) 0.0519(14) 0.0248(9) -0.0055(10) 0.0017(8) 0.0008(9)
C2 0.0286(10) 0.0512(14) 0.0317(10) -0.0083(10) 0.0002(8) -0.0005(10)
C3 0.0261(9) 0.0335(11) 0.0359(10) -0.0018(8) 0.0062(8) 0.0034(9)
C4 0.0333(11) 0.0469(13) 0.0270(10) -0.0019(9) 0.0071(8) -0.0027(9)
C5 0.0282(10) 0.0419(12) 0.0287(10) -0.0041(9) 0.0023(8) -0.0033(9)
C6 0.0258(9) 0.0313(10) 0.0290(9) -0.0006(8) 0.0049(8) 0.0010(8)
C7 0.0287(10) 0.0354(11) 0.0289(10) -0.0029(8) 0.0061(8) 0.0009(8)
C8 0.0294(10) 0.0361(11) 0.0343(10) -0.0021(9) 0.0075(8) 0.0009(9)
C9 0.0249(9) 0.0347(11) 0.0340(10) -0.0024(8) 0.0028(8) 0.0010(9)
C10 0.0258(9) 0.0377(11) 0.0322(10) -0.0012(8) -0.0006(8) -0.0009(9)
C11 0.0263(10) 0.0415(12) 0.0299(10) -0.0007(9) 0.0027(8) 0.0032(9)
C12 0.0257(9) 0.0379(11) 0.0339(10) -0.0035(8) 0.0028(8) 0.0025(9)
C13 0.0291(10) 0.0489(13) 0.0314(10) -0.0071(9) -0.0023(8) 0.0022(10)
C14 0.0338(11) 0.0466(13) 0.0314(10) -0.0067(10) 0.0047(9) -0.0001(9)
C15 0.0280(10) 0.0515(14) 0.0363(11) -0.0080(10) 0.0039(8) 0.0067(10)
C16 0.0405(13) 0.0680(18) 0.0436(13) 0.0061(12) 0.0114(11) 0.0064(13)
C17 0.0287(10) 0.0637(16) 0.0407(12) -0.0069(11) -0.0006(9) 0.0075(11)
C18 0.0498(15) 0.080(2) 0.0464(14) -0.0243(14) -0.0024(12) -0.0023(14)

loop_
_atom_type_symbol
_atom_type_description
_atom_type_scat_dispersion_real
_atom_type_scat_dispersion_imag
_atom_type_scat_source
C C 0.0033 0.0016 'International Tables Vol C Tables 4.2.6.8 and 6.1.1.4'
H H 0.0000 0.0000 'International Tables Vol C Tables 4.2.6.8 and 6.1.1.4'
N N 0.0061 0.0033 'International Tables Vol C Tables 4.2.6.8 and 6.1.1.4'
O O 0.0106 0.0060 'International Tables Vol C Tables 4.2.6.8 and 6.1.1.4'

loop_
_geom_angle_atom_site_label_1
_geom_angle_atom_site_label_2
_geom_angle_atom_site_label_3
_geom_angle_site_symmetry_1
_geom_angle_site_symmetry_3
_geom_angle
_geom_angle_publ_flag
H4A O4 H4B . . 111(3) ?
O1 N1 O2 . . 123.34(19) ?
O1 N1 C3 . . 118.57(18) ?
O2 N1 C3 . . 118.09(18) ?
C7 N2 N3 . . 118.26(17) ?
C7 N2 H2N . . 122.7(15) ?
N3 N2 H2N . . 118.4(15) ?
C8 N3 N2 . . 113.98(17) ?
C12 N4 C15 . . 122.27(17) ?
C12 N4 C17 . . 121.30(18) ?
C15 N4 C17 . . 116.15(17) ?
C2 C1 C6 . . 120.75(19) ?
C2 C1 H1 . . 119.6 ?
C6 C1 H1 . . 119.6 ?
C3 C2 C1 . . 118.25(19) ?
C3 C2 H2 . . 120.9 ?
C1 C2 H2 . . 120.9 ?
C4 C3 C2 . . 122.61(19) ?
C4 C3 N1 . . 118.86(19) ?
C2 C3 N1 . . 118.52(18) ?
C3 C4 C5 . . 118.47(19) ?
C3 C4 H4 . . 120.8 ?
C5 C4 H4 . . 120.8 ?
C6 C5 C4 . . 120.35(18) ?
C6 C5 H5 . . 119.8 ?
C4 C5 H5 . . 119.8 ?
C5 C6 C1 . . 119.55(18) ?
C5 C6 C7 . . 123.55(17) ?
C1 C6 C7 . . 116.88(18) ?
O3 C7 N2 . . 122.99(18) ?
O3 C7 C6 . . 120.63(17) ?
N2 C7 C6 . . 116.38(17) ?
N3 C8 C9 . . 122.62(19) ?
N3 C8 H8 . . 118.7 ?
C9 C8 H8 . . 118.7 ?
C10 C9 C14 . . 117.46(18) ?
C10 C9 C8 . . 123.73(18) ?
C14 C9 C8 . . 118.80(19) ?
C11 C10 C9 . . 121.26(18) ?
C11 C10 H10 . . 119.4 ?
C9 C10 H10 . . 119.4 ?
C10 C11 C12 . . 121.19(19) ?
C10 C11 H11 . . 119.4 ?
C12 C11 H11 . . 119.4 ?
N4 C12 C13 . . 120.59(18) ?
N4 C12 C11 . . 121.96(19) ?
C13 C12 C11 . . 117.45(18) ?
C14 C13 C12 . . 120.52(19) ?
C14 C13 H13 . . 119.7 ?
C12 C13 H13 . . 119.7 ?
C13 C14 C9 . . 122.1(2) ?
C13 C14 H14 . . 118.9 ?
C9 C14 H14 . . 118.9 ?
N4 C15 C16 . . 114.2(2) ?
N4 C15 H15A . . 108.7 ?
C16 C15 H15A . . 108.7 ?
N4 C15 H15B . . 108.7 ?
C16 C15 H15B . . 108.7 ?
H15A C15 H15B . . 107.6 ?
C15 C16 H16A . . 109.5 ?
C15 C16 H16B . . 109.5 ?
H16A C16 H16B . . 109.5 ?
C15 C16 H16C . . 109.5 ?
H16A C16 H16C . . 109.5 ?
H16B C16 H16C . . 109.5 ?
N4 C17 C18 . . 113.5(2) ?
N4 C17 H17A . . 108.9 ?
C18 C17 H17A . . 108.9 ?
N4 C17 H17B . . 108.9 ?
C18 C17 H17B . . 108.9 ?
H17A C17 H17B . . 107.7 ?
C17 C18 H18A . . 109.5 ?
C17 C18 H18B . . 109.5 ?
H18A C18 H18B . . 109.5 ?
C17 C18 H18C . . 109.5 ?
H18A C18 H18C . . 109.5 ?
H18B C18 H18C . . 109.5 ?

loop_
_geom_bond_atom_site_label_1
_geom_bond_atom_site_label_2
_geom_bond_site_symmetry_2
_geom_bond_distance
_geom_bond_publ_flag
O4 H4A . 0.85(3) ?
O4 H4B . 0.83(4) ?
O1 N1 . 1.225(2) ?
O2 N1 . 1.228(2) ?
O3 C7 . 1.232(2) ?
N1 C3 . 1.473(3) ?
N2 C7 . 1.339(2) ?
N2 N3 . 1.394(2) ?
N2 H2N . 0.88(2) ?
N3 C8 . 1.278(3) ?
N4 C12 . 1.378(3) ?
N4 C15 . 1.457(3) ?
N4 C17 . 1.465(3) ?
C1 C2 . 1.380(3) ?
C1 C6 . 1.391(3) ?
C1 H1 . 0.9500 ?
C2 C3 . 1.377(3) ?
C2 H2 . 0.9500 ?
C3 C4 . 1.376(3) ?
C4 C5 . 1.387(3) ?
C4 H4 . 0.9500 ?
C5 C6 . 1.386(3) ?
C5 H5 . 0.9500 ?
C6 C7 . 1.499(3) ?
C8 C9 . 1.456(3) ?
C8 H8 . 0.9500 ?
C9 C10 . 1.394(3) ?
C9 C14 . 1.395(3) ?
C10 C11 . 1.382(3) ?
C10 H10 . 0.9500 ?
C11 C12 . 1.409(3) ?
C11 H11 . 0.9500 ?
C12 C13 . 1.404(3) ?
C13 C14 . 1.380(3) ?
C13 H13 . 0.9500 ?
C14 H14 . 0.9500 ?
C15 C16 . 1.517(4) ?
C15 H15A . 0.9900 ?
C15 H15B . 0.9900 ?
C16 H16A . 0.9800 ?
C16 H16B . 0.9800 ?
C16 H16C . 0.9800 ?
C17 C18 . 1.514(4) ?
C17 H17A . 0.9900 ?
C17 H17B . 0.9900 ?
C18 H18A . 0.9800 ?
C18 H18B . 0.9800 ?
C18 H18C . 0.9800 ?

loop_
_geom_hbond_atom_site_label_D
_geom_hbond_atom_site_label_H
_geom_hbond_atom_site_label_A
_geom_hbond_site_symmetry_A
_geom_hbond_distance_DH
_geom_hbond_distance_HA
_geom_hbond_distance_DA
_geom_hbond_angle_DHA
O4 H4B O3 7_566 0.83(4) 2.23(4) 3.009(3) 156(3)
N2 H2N O4 . 0.88(2) 2.00(2) 2.861(2) 165(2)
O4 H4A O3 6_565 0.85(3) 2.06(4) 2.823(2) 149(3)
O4 H4A N3 6_565 0.85(3) 2.57(3) 3.250(3) 138(3)
C5 H5 O3 6_565 0.95 2.54 3.308(2) 138
C8 H8 O4 . 0.95 2.50 3.270(3) 138
C13 H13 O2 4_545 0.95 2.51 3.350(3) 148

loop_
_geom_torsion_atom_site_label_1
_geom_torsion_atom_site_label_2
_geom_torsion_atom_site_label_3
_geom_torsion_atom_site_label_4
_geom_torsion_site_symmetry_1
_geom_torsion_site_symmetry_2
_geom_torsion_site_symmetry_3
_geom_torsion_site_symmetry_4
_geom_torsion
_geom_torsion_publ_flag
C7 N2 N3 C8 . . . . -174.7(2) ?
C6 C1 C2 C3 . . . . -0.7(4) ?
C1 C2 C3 C4 . . . . 0.6(4) ?
C1 C2 C3 N1 . . . . -178.9(2) ?
O1 N1 C3 C4 . . . . 176.0(2) ?
O2 N1 C3 C4 . . . . -4.6(3) ?
O1 N1 C3 C2 . . . . -4.4(3) ?
O2 N1 C3 C2 . . . . 175.0(2) ?
C2 C3 C4 C5 . . . . -0.2(4) ?
N1 C3 C4 C5 . . . . 179.4(2) ?
C3 C4 C5 C6 . . . . -0.2(3) ?
C4 C5 C6 C1 . . . . 0.1(3) ?
C4 C5 C6 C7 . . . . -178.5(2) ?
C2 C1 C6 C5 . . . . 0.3(3) ?
C2 C1 C6 C7 . . . . 179.1(2) ?
N3 N2 C7 O3 . . . . 0.1(3) ?
N3 N2 C7 C6 . . . . -179.4(2) ?
C5 C6 C7 O3 . . . . 160.9(2) ?
C1 C6 C7 O3 . . . . -17.8(3) ?
C5 C6 C7 N2 . . . . -19.6(3) ?
C1 C6 C7 N2 . . . . 161.7(2) ?
N2 N3 C8 C9 . . . . -178.3(2) ?
N3 C8 C9 C10 . . . . 6.9(3) ?
N3 C8 C9 C14 . . . . -174.4(2) ?
C14 C9 C10 C11 . . . . 0.8(3) ?
C8 C9 C10 C11 . . . . 179.6(2) ?
C9 C10 C11 C12 . . . . 0.2(3) ?
C15 N4 C12 C13 . . . . 167.7(2) ?
C17 N4 C12 C13 . . . . -18.6(3) ?
C15 N4 C12 C11 . . . . -12.3(3) ?
C17 N4 C12 C11 . . . . 161.3(2) ?
C10 C11 C12 N4 . . . . 179.1(2) ?
C10 C11 C12 C13 . . . . -1.0(3) ?
N4 C12 C13 C14 . . . . -179.4(2) ?
C11 C12 C13 C14 . . . . 0.6(3) ?
C12 C13 C14 C9 . . . . 0.5(4) ?
C10 C9 C14 C13 . . . . -1.2(3) ?
C8 C9 C14 C13 . . . . 179.9(2) ?
C12 N4 C15 C16 . . . . 91.3(3) ?
C17 N4 C15 C16 . . . . -82.7(3) ?
C12 N4 C17 C18 . . . . 93.1(3) ?
C15 N4 C17 C18 . . . . -92.8(3) ?
